data_2102048
loop_
_publ_author_name
'Nagel, Norbert'
'Bock, Hans'
'Eller, Peter'

_publ_section_title
;
 Dimorphism and inclusion compounds of
 <i>N</i>,<i>N</i>'-di(benzenesulfonyl)-<i>p</i>-phenylenediamine
;
_journal_issue 2
_journal_name_full 'Acta Crystallographica Section B'
_journal_page_first 234
_journal_page_last 244
_journal_paper_doi 10.1107/S0108768199005790
_journal_volume 56
_journal_year 2000
_chemical_formula_sum 'C18 H16 N2 O4 S2'
_chemical_formula_weight 388.45
_chemical_name_systematic
;
 ?
;
_space_group_IT_number 14
_symmetry_cell_setting monoclinic
_symmetry_space_group_name_Hall '-P 2ybc'
_symmetry_space_group_name_H-M 'P 1 21/c 1'
_audit_creation_method SHELXL
_cell_angle_alpha 90.00
_cell_angle_beta 101.893(6)
_cell_angle_gamma 90.00
_cell_formula_units_Z 2
_cell_length_a 9.0603(11)
_cell_length_b 10.6109(13)
_cell_length_c 9.4613(14)
_cell_measurement_reflns_used 90
_cell_measurement_temperature 150(2)
_cell_measurement_theta_max 20.5
_cell_measurement_theta_min 7.5
_cell_volume 890.1(2)
_computing_structure_refinement 'SHELXL-93 (Sheldrick, 1993)'
_computing_structure_solution 'SHELXS-86 (Sheldrick, 1990)'
_diffrn_ambient_temperature 150(2)
_diffrn_measurement_device 'Siemens P4 four circle'
_diffrn_measurement_method '\w scan'
_diffrn_radiation_monochromator graphite
_diffrn_radiation_source 'fine-focus sealed tube'
_diffrn_radiation_type MoK\a
_diffrn_radiation_wavelength .71073
_diffrn_reflns_av_R_equivalents .0143
_diffrn_reflns_av_sigmaI/netI .0231
_diffrn_reflns_limit_h_max 12
_diffrn_reflns_limit_h_min 0
_diffrn_reflns_limit_k_max 14
_diffrn_reflns_limit_k_min 0
_diffrn_reflns_limit_l_max 12
_diffrn_reflns_limit_l_min -12
_diffrn_reflns_number 2712
_diffrn_reflns_theta_max 30.00
_diffrn_reflns_theta_min 2.30
_diffrn_standards_interval_count 100
_diffrn_standards_number 4
_exptl_absorpt_coefficient_mu .326
_exptl_crystal_colour colourless
_exptl_crystal_density_diffrn 1.449
_exptl_crystal_description block
_exptl_crystal_F_000 404
_exptl_crystal_size_max .65
_exptl_crystal_size_mid .50
_exptl_crystal_size_min .45
_refine_diff_density_max .407
_refine_diff_density_min -.334
_refine_ls_extinction_coef .008(3)
_refine_ls_extinction_method SHELXL93
_refine_ls_goodness_of_fit_all 1.053
_refine_ls_goodness_of_fit_obs 1.080
_refine_ls_matrix_type full
_refine_ls_number_parameters 123
_refine_ls_number_reflns 2571
_refine_ls_number_restraints 0
_refine_ls_restrained_S_all 1.053
_refine_ls_restrained_S_obs 1.080
_refine_ls_R_factor_all .0451
_refine_ls_R_factor_obs .0377
_refine_ls_shift/esd_max .000
_refine_ls_shift/esd_mean .000
_refine_ls_structure_factor_coef Fsqd
_refine_ls_weighting_details 'w=1/[\s^2^(Fo^2^)+(0.0530P)^2^+0.4032P] where P=(Fo^2^+2Fc^2^)/3'
_refine_ls_weighting_scheme calc
_refine_ls_wR_factor_all .1065
_refine_ls_wR_factor_obs .1010
_reflns_number_observed 2214
_reflns_number_total 2571
_reflns_observed_criterion >2sigma(I)
_cod_data_source_file se0270.cif
_cod_data_source_block bock497
_cod_depositor_comments
;
The following automatic conversions were performed:

'_refine_ls_weighting_scheme' value 'calc
w=1/[\s^2^(Fo^2^)+(0.0530P)^2^+0.4032P] where P=(Fo^2^+2Fc^2^)/3' was
changed to 'calc'. New tag '_refine_ls_weighting_details' was
created. The value of the new tag was set to
'w=1/[\s^2^(Fo^2^)+(0.0530P)^2^+0.4032P] where P=(Fo^2^+2Fc^2^)/3'.

Automatic conversion script
Id: cif_fix_values 3143 2015-03-26 13:38:13Z robertas 
;
_cod_original_sg_symbol_H-M 'P 21/c'
_cod_database_code 2102048

loop_
_symmetry_equiv_pos_as_xyz
'x, y, z'
'x, -y+1/2, z+1/2'
'-x, -y, -z'
'-x, y-1/2, -z-1/2'

loop_
_atom_site_aniso_label
_atom_site_aniso_U_11
_atom_site_aniso_U_22
_atom_site_aniso_U_33
_atom_site_aniso_U_12
_atom_site_aniso_U_13
_atom_site_aniso_U_23
S1 .0313(2) .0253(2) .0254(2) -.00404(12) .01263(12) -.00185(12)
N1 .0299(6) .0298(6) .0260(6) -.0015(5) .0118(4) .0013(4)
O1 .0401(6) .0316(5) .0264(5) -.0043(4) .0150(4) -.0055(4)
O2 .0429(6) .0367(6) .0373(6) -.0136(5) .0146(5) .0026(5)
C1 .0305(7) .0238(6) .0253(6) .0006(5) .0109(5) .0029(5)
C2 .0369(7) .0227(6) .0297(7) -.0054(5) .0111(6) .0027(5)
C3 .0360(7) .0251(6) .0281(6) -.0046(5) .0120(5) .0052(5)
C10 .0282(6) .0336(7) .0291(7) .0016(5) .0065(5) -.0062(5)
C11 .0425(9) .0676(13) .0423(9) .0104(9) .0189(8) -.0044(9)
C12 .0525(12) .099(2) .0575(13) .0324(13) .0141(10) -.0212(13)
C13 .0599(13) .0551(13) .0669(14) .0274(11) -.0097(11) -.0233(11)
C14 .0562(12) .0344(9) .0768(15) .0076(8) -.0020(11) -.0058(9)
C15 .0406(9) .0310(8) .0627(12) .0011(7) .0126(8) .0010(8)

loop_
_atom_site_label
_atom_site_fract_x
_atom_site_fract_y
_atom_site_fract_z
_atom_site_U_iso_or_equiv
_atom_site_thermal_displace_type
_atom_site_calc_flag
_atom_site_refinement_flags
_atom_site_occupancy
_atom_site_type_symbol
S1 .19689(4) .06385(3) .40541(4) .02635(12) Uani d . 1 S
N1 .03348(14) .05207(12) .29630(13) .0277(2) Uani d . 1 N
H1N -.024(2) .014(2) .335(2) .044(6) Uiso d . 1 H
O1 .16160(13) .07952(10) .54561(11) .0315(2) Uani d . 1 O
O2 .28135(14) .15882(11) .35154(13) .0381(3) Uani d . 1 O
C1 .0209(2) .02470(13) .14668(14) .0258(3) Uani d . 1 C
C2 .0831(2) .10503(13) .0582(2) .0292(3) Uani d . 1 C
H2 .1396(2) .17671(13) .0979(2) .035 Uiso calc R 1 H
C3 -.0618(2) -.07955(13) .0882(2) .0290(3) Uani d . 1 C
H3 -.1042(2) -.13394(13) .1490(2) .035 Uiso calc R 1 H
C10 .2890(2) -.08114(14) .4015(2) .0302(3) Uani d . 1 C
C11 .4110(2) -.0897(2) .3357(2) .0493(5) Uani d . 1 C
H11 .4474(2) -.0174(2) .2944(2) .059 Uiso calc R 1 H
C12 .4795(3) -.2062(3) .3311(3) .0692(7) Uani d . 1 C
H12 .5628(3) -.2145(3) .2852(3) .083 Uiso calc R 1 H
C13 .4266(3) -.3097(2) .3931(3) .0639(7) Uani d . 1 C
H13 .4740(3) -.3892(2) .3891(3) .077 Uiso calc R 1 H
C14 .3069(3) -.3001(2) .4605(3) .0580(6) Uani d . 1 C
H14 .2725(3) -.3720(2) .5039(3) .070 Uiso calc R 1 H
C15 .2365(2) -.1849(2) .4649(2) .0445(4) Uani d . 1 C
H15 .1531(2) -.1771(2) .5109(2) .053 Uiso calc R 1 H

loop_
_atom_type_symbol
_atom_type_description
_atom_type_scat_dispersion_real
_atom_type_scat_dispersion_imag
_atom_type_scat_source
C C .0033 .0016 'International Tables Vol C Tables 4.2.6.8 and 6.1.1.4'
H H .0000 .0000 'International Tables Vol C Tables 4.2.6.8 and 6.1.1.4'
N N .0061 .0033 'International Tables Vol C Tables 4.2.6.8 and 6.1.1.4'
O O .0106 .0060 'International Tables Vol C Tables 4.2.6.8 and 6.1.1.4'
S S .1246 .1234 'International Tables Vol C Tables 4.2.6.8 and 6.1.1.4'

loop_
_geom_angle_atom_site_label_1
_geom_angle_atom_site_label_2
_geom_angle_atom_site_label_3
_geom_angle_site_symmetry_1
_geom_angle
O2 S1 O1 . 119.18(7)
O2 S1 N1 . 108.29(7)
O1 S1 N1 . 104.38(7)
O2 S1 C10 . 108.68(8)
O1 S1 C10 . 108.57(7)
N1 S1 C10 . 107.11(7)
C1 N1 S1 . 121.44(10)
C3 C1 C2 . 120.08(13)
C3 C1 N1 . 118.99(12)
C2 C1 N1 . 120.83(13)
C3 C2 C1 3 119.43(13)
C2 C3 C1 3 120.49(12)
C11 C10 C15 . 121.5(2)
C11 C10 S1 . 119.78(14)
C15 C10 S1 . 118.73(12)
C10 C11 C12 . 118.6(2)
C13 C12 C11 . 120.0(2)
C14 C13 C12 . 121.1(2)
C13 C14 C15 . 119.6(2)
C14 C15 C10 . 119.2(2)

loop_
_geom_bond_atom_site_label_1
_geom_bond_atom_site_label_2
_geom_bond_site_symmetry_2
_geom_bond_distance
S1 O2 . 1.4218(11)
S1 O1 . 1.4367(10)
S1 N1 . 1.6259(13)
S1 C10 . 1.755(2)
N1 C1 . 1.426(2)
C1 C3 . 1.386(2)
C1 C2 . 1.392(2)
C2 C3 3 1.386(2)
C3 C2 3 1.386(2)
C10 C11 . 1.378(2)
C10 C15 . 1.384(2)
C11 C12 . 1.388(3)
C12 C13 . 1.377(4)
C13 C14 . 1.371(4)
C14 C15 . 1.383(3)

loop_
_geom_torsion_atom_site_label_1
_geom_torsion_atom_site_label_2
_geom_torsion_atom_site_label_3
_geom_torsion_atom_site_label_4
_geom_torsion_site_symmetry_4
_geom_torsion
O2 S1 N1 C1 . 57.40(13)
O1 S1 N1 C1 . -174.66(11)
C10 S1 N1 C1 . -59.64(12)
S1 N1 C1 C3 . 123.22(13)
S1 N1 C1 C2 . -60.5(2)
C3 C1 C2 C3 3 -.2(2)
N1 C1 C2 C3 3 -176.44(14)
C2 C1 C3 C2 3 .2(2)
N1 C1 C3 C2 3 176.51(14)
O2 S1 C10 C11 . -7.6(2)
O1 S1 C10 C11 . -138.69(14)
N1 S1 C10 C11 . 109.13(15)
O2 S1 C10 C15 . 172.49(14)
O1 S1 C10 C15 . 41.5(2)
N1 S1 C10 C15 . -70.72(15)
C15 C10 C11 C12 . 1.4(3)
S1 C10 C11 C12 . -178.5(2)
C10 C11 C12 C13 . -.8(3)
C11 C12 C13 C14 . -.3(4)
C12 C13 C14 C15 . .8(3)
C13 C14 C15 C10 . -.3(3)
C11 C10 C15 C14 . -.8(3)
S1 C10 C15 C14 . 179.0(2)
